data_4072705
loop_
_publ_author_name
'Evans, William J.'
'Champagne, Timothy M.'
'Ziller, Joseph W.'

_publ_section_title
;
 Synthesis and Reactivity of Mono(pentamethylcyclopentadienyl)
 Tetraphenylborate Lanthanide Complexes of Ytterbium and Samarium:&#x00A0;
 Tris(ring) Precursors to (C5Me5)Ln Moieties
;
_journal_issue 5
_journal_name_full Organometallics
_journal_page_first 1204
_journal_paper_doi 10.1021/om060963s
_journal_volume 26
_journal_year 2007
_chemical_formula_sum 'C49 H48 B N2 Sm'
_chemical_formula_weight 826.05
_chemical_name_systematic
; 
 ? 
;
_space_group_IT_number 14
_symmetry_cell_setting monoclinic
_symmetry_space_group_name_Hall '-P 2yn'
_symmetry_space_group_name_H-M 'P 1 21/n 1'
_atom_sites_solution_hydrogens geom
_atom_sites_solution_primary direct
_atom_sites_solution_secondary difmap
_audit_creation_method SHELXTL
_cell_angle_alpha 90.00
_cell_angle_beta 97.299(2)
_cell_angle_gamma 90.00
_cell_formula_units_Z 4
_cell_length_a 10.7083(11)
_cell_length_b 12.1261(12)
_cell_length_c 29.779(3)
_cell_measurement_temperature 158(2)
_cell_volume 3835.5(7)
_computing_cell_refinement 'Bruker SMART/SAINT'
_computing_data_collection 'Bruker SMART'
_computing_data_reduction 'Bruker SAINT'
_computing_molecular_graphics 'Bruker SHELXTL'
_computing_publication_material 'Bruker SHELXTL'
_computing_structure_refinement 'Bruker SHELXTL'
_computing_structure_solution 'Bruker SHELXTL'
_diffrn_ambient_temperature 158(2)
_diffrn_measured_fraction_theta_full 1.000
_diffrn_measured_fraction_theta_max 1.000
_diffrn_measurement_device_type 'CCD area detector'
_diffrn_measurement_method 'phi and omega scans'
_diffrn_radiation_monochromator graphite
_diffrn_radiation_source 'normal-focus sealed tube'
_diffrn_radiation_type MoK\a
_diffrn_radiation_wavelength 0.71073
_diffrn_reflns_av_R_equivalents 0.0537
_diffrn_reflns_av_sigmaI/netI 0.0405
_diffrn_reflns_limit_h_max 13
_diffrn_reflns_limit_h_min -13
_diffrn_reflns_limit_k_max 15
_diffrn_reflns_limit_k_min -15
_diffrn_reflns_limit_l_max 38
_diffrn_reflns_limit_l_min -38
_diffrn_reflns_number 45111
_diffrn_reflns_theta_full 27.10
_diffrn_reflns_theta_max 27.10
_diffrn_reflns_theta_min 1.82
_diffrn_standards_decay_% '< 1.0'
_diffrn_standards_interval_count 'initial 50 frames recollected'
_diffrn_standards_number '50 frames'
_exptl_absorpt_coefficient_mu 1.568
_exptl_absorpt_correction_T_max 0.9118
_exptl_absorpt_correction_T_min 0.7046
_exptl_absorpt_correction_type multi-scan
_exptl_absorpt_process_details 'Bruker SADABS'
_exptl_crystal_colour red
_exptl_crystal_density_diffrn 1.431
_exptl_crystal_density_meas ?
_exptl_crystal_density_method 'not measured'
_exptl_crystal_description plate
_exptl_crystal_F_000 1692
_exptl_crystal_size_max 0.24
_exptl_crystal_size_mid 0.23
_exptl_crystal_size_min 0.06
_refine_diff_density_max 1.109
_refine_diff_density_min -2.613
_refine_diff_density_rms 0.119
_refine_ls_extinction_method none
_refine_ls_goodness_of_fit_ref 1.170
_refine_ls_hydrogen_treatment constr
_refine_ls_matrix_type full
_refine_ls_number_parameters 483
_refine_ls_number_reflns 8459
_refine_ls_number_restraints 0
_refine_ls_restrained_S_all 1.170
_refine_ls_R_factor_all 0.0625
_refine_ls_R_factor_gt 0.0432
_refine_ls_shift/su_max 0.000
_refine_ls_shift/su_mean 0.000
_refine_ls_structure_factor_coef Fsqd
_refine_ls_weighting_details 'calc w=1/[\s^2^(Fo^2^)+(0.0321P)^2^+13.3742P] where P=(Fo^2^+2Fc^2^)/3'
_refine_ls_weighting_scheme calc
_refine_ls_wR_factor_gt 0.0982
_refine_ls_wR_factor_ref 0.1052
_reflns_number_gt 6658
_reflns_number_total 8459
_reflns_threshold_expression >2sigma(I)
_cod_data_source_file om060963ssi20061020_051416.cif
_cod_data_source_block tmc49_[624653]
_cod_depositor_comments
;
The following automatic conversions were performed:

'_symmetry_cell_setting' value 'Monoclinic' changed to 'monoclinic'
according to /home/saulius/struct/CIF-dictionaries/cif_core.dic
dictionary named 'cif_core.dic' version 2.4.1 from 2010-06-29.

Automatic conversion script
Id: cif_fix_values 1715 2011-07-08 13:25:40Z adriana 

The following automatic conversions were performed:

'_exptl_crystal_density_meas' value 'n/a' was changed to '?' - the
value is perceived as not measured.

Automatic conversion script
Id: cif_fix_values 3008 2015-01-20 13:52:24Z robertas 
;
_cod_original_sg_symbol_H-M P2(1)/n
_cod_database_code 4072705

loop_
_symmetry_equiv_pos_as_xyz
'x, y, z'
'-x+1/2, y+1/2, -z+1/2'
'-x, -y, -z'
'x-1/2, -y-1/2, z-1/2'

loop_
_atom_site_label
_atom_site_type_symbol
_atom_site_fract_x
_atom_site_fract_y
_atom_site_fract_z
_atom_site_U_iso_or_equiv
_atom_site_adp_type
_atom_site_occupancy
_atom_site_symmetry_multiplicity
_atom_site_calc_flag
_atom_site_refinement_flags
Sm1 Sm 0.02942(2) 0.170226(19) 0.138026(8) 0.01911(7) Uani 1 1 d .
N1 N 0.2618(4) 0.2153(3) 0.15216(13) 0.0261(9) Uani 1 1 d .
N2 N 0.1989(4) 0.2271(3) 0.10690(13) 0.0240(8) Uani 1 1 d .
B1 B -0.0255(5) -0.1527(4) 0.13412(17) 0.0218(11) Uani 1 1 d .
C1 C 0.0220(4) 0.3239(4) 0.20288(16) 0.0247(9) Uani 1 1 d .
C2 C -0.0980(4) 0.2744(4) 0.19908(16) 0.0216(9) Uani 1 1 d .
C3 C -0.1623(4) 0.3009(4) 0.15584(17) 0.0255(10) Uani 1 1 d .
C4 C -0.0827(5) 0.3676(4) 0.13297(17) 0.0269(10) Uani 1 1 d .
C5 C 0.0295(5) 0.3836(4) 0.16179(17) 0.0280(11) Uani 1 1 d .
C6 C 0.1178(5) 0.3269(5) 0.24437(17) 0.0336(11) Uani 1 1 d .
H6A H 0.1045 0.3929 0.2621 0.050 Uiso 1 1 calc R
H6B H 0.2026 0.3288 0.2353 0.050 Uiso 1 1 calc R
H6C H 0.1087 0.2610 0.2627 0.050 Uiso 1 1 calc R
C7 C -0.1564(5) 0.2142(5) 0.23519(18) 0.0333(12) Uani 1 1 d .
H7A H -0.2350 0.2508 0.2403 0.050 Uiso 1 1 calc R
H7B H -0.0980 0.2144 0.2633 0.050 Uiso 1 1 calc R
H7C H -0.1743 0.1379 0.2256 0.050 Uiso 1 1 calc R
C8 C -0.3015(5) 0.2786(5) 0.14259(19) 0.0364(12) Uani 1 1 d .
H8A H -0.3501 0.3164 0.1637 0.055 Uiso 1 1 calc R
H8B H -0.3172 0.1991 0.1436 0.055 Uiso 1 1 calc R
H8C H -0.3273 0.3059 0.1118 0.055 Uiso 1 1 calc R
C9 C -0.1155(5) 0.4224(5) 0.08759(18) 0.0370(13) Uani 1 1 d .
H9A H -0.1416 0.4987 0.0920 0.056 Uiso 1 1 calc R
H9B H -0.1845 0.3822 0.0700 0.056 Uiso 1 1 calc R
H9C H -0.0417 0.4220 0.0712 0.056 Uiso 1 1 calc R
C10 C 0.1335(5) 0.4608(4) 0.1532(2) 0.0366(13) Uani 1 1 d .
H10A H 0.1086 0.5368 0.1588 0.055 Uiso 1 1 calc R
H10B H 0.1496 0.4537 0.1216 0.055 Uiso 1 1 calc R
H10C H 0.2101 0.4424 0.1734 0.055 Uiso 1 1 calc R
C11 C -0.0567(4) -0.0486(4) 0.10006(15) 0.0216(9) Uani 1 1 d .
C12 C 0.0283(4) -0.0121(4) 0.07073(15) 0.0248(10) Uani 1 1 d .
H12A H 0.1076 -0.0549 0.0693 0.030 Uiso 1 1 calc R
C13 C 0.0069(5) 0.0830(4) 0.04422(17) 0.0317(12) Uani 1 1 d .
H13A H 0.0696 0.1056 0.0238 0.038 Uiso 1 1 calc R
C14 C -0.1010(5) 0.1431(4) 0.04481(17) 0.0331(12) Uani 1 1 d .
H14A H -0.1178 0.2087 0.0246 0.040 Uiso 1 1 calc R
C15 C -0.1883(5) 0.1109(4) 0.07265(18) 0.0351(13) Uani 1 1 d .
H15A H -0.2692 0.1524 0.0722 0.042 Uiso 1 1 calc R
C16 C -0.1649(4) 0.0190(4) 0.10067(16) 0.0263(10) Uani 1 1 d .
H16A H -0.2303 -0.0039 0.1199 0.032 Uiso 1 1 calc R
C17 C 0.0104(4) -0.0933(4) 0.18371(15) 0.0211(9) Uani 1 1 d .
C18 C 0.1128(4) -0.0206(4) 0.19082(15) 0.0228(9) Uani 1 1 d .
H18A H 0.1625 -0.0097 0.1669 0.027 Uiso 1 1 calc R
C19 C 0.1454(4) 0.0369(4) 0.23141(16) 0.0260(10) Uani 1 1 d .
H19A H 0.2150 0.0860 0.2346 0.031 Uiso 1 1 calc R
C20 C 0.0757(5) 0.0216(4) 0.26673(17) 0.0294(11) Uani 1 1 d .
H20A H 0.0973 0.0592 0.2946 0.035 Uiso 1 1 calc R
C21 C -0.0264(5) -0.0493(4) 0.26097(17) 0.0301(11) Uani 1 1 d .
H21A H -0.0751 -0.0606 0.2851 0.036 Uiso 1 1 calc R
C22 C -0.0582(5) -0.1040(4) 0.22018(17) 0.0265(10) Uani 1 1 d .
H22A H -0.1299 -0.1509 0.2170 0.032 Uiso 1 1 calc R
C23 C 0.0877(4) -0.2264(4) 0.11699(16) 0.0212(9) Uani 1 1 d .
C24 C 0.2093(4) -0.2357(4) 0.14032(17) 0.0260(10) Uani 1 1 d .
H24A H 0.2282 -0.2004 0.1689 0.031 Uiso 1 1 calc R
C25 C 0.3034(5) -0.2953(4) 0.12281(19) 0.0330(12) Uani 1 1 d .
H25A H 0.3856 -0.2981 0.1391 0.040 Uiso 1 1 calc R
C26 C 0.2787(5) -0.3502(4) 0.08213(19) 0.0318(12) Uani 1 1 d .
H26A H 0.3427 -0.3916 0.0704 0.038 Uiso 1 1 calc R
C27 C 0.1579(5) -0.3438(4) 0.05848(17) 0.0294(11) Uani 1 1 d .
H27A H 0.1383 -0.3820 0.0306 0.035 Uiso 1 1 calc R
C28 C 0.0669(4) -0.2817(4) 0.07560(16) 0.0255(10) Uani 1 1 d .
H28A H -0.0139 -0.2764 0.0584 0.031 Uiso 1 1 calc R
C29 C -0.1482(4) -0.2372(4) 0.13458(16) 0.0230(10) Uani 1 1 d .
C30 C -0.1379(4) -0.3273(4) 0.16447(15) 0.0247(9) Uani 1 1 d .
H30A H -0.0620 -0.3366 0.1844 0.030 Uiso 1 1 calc R
C31 C -0.2336(5) -0.4028(4) 0.16608(16) 0.0267(10) Uani 1 1 d .
H31A H -0.2230 -0.4619 0.1871 0.032 Uiso 1 1 calc R
C32 C -0.3448(5) -0.3928(4) 0.13725(17) 0.0291(11) Uani 1 1 d .
H32A H -0.4111 -0.4444 0.1384 0.035 Uiso 1 1 calc R
C33 C -0.3578(5) -0.3066(4) 0.10685(17) 0.0300(11) Uani 1 1 d .
H33A H -0.4334 -0.2992 0.0866 0.036 Uiso 1 1 calc R
C34 C -0.2615(4) -0.2302(4) 0.10545(16) 0.0269(10) Uani 1 1 d .
H34A H -0.2728 -0.1716 0.0842 0.032 Uiso 1 1 calc R
C35 C 0.3652(4) 0.1375(4) 0.16008(17) 0.0273(11) Uani 1 1 d .
C36 C 0.4421(5) 0.1420(5) 0.20130(18) 0.0333(12) Uani 1 1 d .
H36A H 0.4296 0.1974 0.2229 0.040 Uiso 1 1 calc R
C37 C 0.5377(5) 0.0642(5) 0.2106(2) 0.0398(14) Uani 1 1 d .
H37A H 0.5898 0.0659 0.2389 0.048 Uiso 1 1 calc R
C38 C 0.5572(5) -0.0153(5) 0.1791(2) 0.0425(14) Uani 1 1 d .
H38A H 0.6225 -0.0682 0.1856 0.051 Uiso 1 1 calc R
C39 C 0.4823(5) -0.0173(5) 0.1386(2) 0.0370(12) Uani 1 1 d .
H39A H 0.4961 -0.0714 0.1167 0.044 Uiso 1 1 calc R
C40 C 0.3861(5) 0.0588(4) 0.12902(19) 0.0338(12) Uani 1 1 d .
H40A H 0.3342 0.0562 0.1007 0.041 Uiso 1 1 calc R
C41 C 0.2601(4) 0.2902(4) 0.07726(16) 0.0243(10) Uani 1 1 d .
C42 C 0.3838(5) 0.3239(5) 0.08566(18) 0.0327(11) Uani 1 1 d .
H42A H 0.4311 0.3072 0.1140 0.039 Uiso 1 1 calc R
C43 C 0.4405(5) 0.3817(4) 0.05348(18) 0.0307(11) Uani 1 1 d .
H43A H 0.5255 0.4049 0.0602 0.037 Uiso 1 1 calc R
C44 C 0.3732(5) 0.4061(4) 0.01123(18) 0.0316(12) Uani 1 1 d .
H44A H 0.4122 0.4434 -0.0113 0.038 Uiso 1 1 calc R
C45 C 0.2487(5) 0.3745(4) 0.00332(17) 0.0282(11) Uani 1 1 d .
H45A H 0.2008 0.3919 -0.0248 0.034 Uiso 1 1 calc R
C46 C 0.1926(4) 0.3180(4) 0.03551(16) 0.0270(10) Uani 1 1 d .
H46A H 0.1065 0.2976 0.0292 0.032 Uiso 1 1 calc R
C47 C 0.6163(9) 0.0054(16) -0.0129(3) 0.109(4) Uani 1 1 d .
H47 H 0.6979 0.0089 -0.0221 0.130 Uiso 1 1 calc R
C48 C 0.5446(15) 0.1003(10) -0.0103(3) 0.096(3) Uani 1 1 d .
H48 H 0.5765 0.1705 -0.0173 0.115 Uiso 1 1 calc R
C49 C 0.4327(13) 0.0907(9) 0.0021(3) 0.085(3) Uani 1 1 d .
H49 H 0.3834 0.1554 0.0035 0.102 Uiso 1 1 calc R

loop_
_atom_site_aniso_label
_atom_site_aniso_U_11
_atom_site_aniso_U_22
_atom_site_aniso_U_33
_atom_site_aniso_U_23
_atom_site_aniso_U_13
_atom_site_aniso_U_12
Sm1 0.01936(11) 0.01687(11) 0.02081(12) 0.00107(11) 0.00137(8) 0.00068(10)
N1 0.022(2) 0.032(2) 0.024(2) 0.0015(17) 0.0009(16) 0.0001(17)
N2 0.022(2) 0.028(2) 0.021(2) 0.0017(17) -0.0006(16) -0.0008(16)
B1 0.033(3) 0.012(2) 0.020(2) 0.0002(19) 0.001(2) 0.005(2)
C1 0.026(2) 0.021(2) 0.027(2) -0.005(2) 0.0039(18) 0.000(2)
C2 0.023(2) 0.017(2) 0.026(2) -0.0026(18) 0.0060(18) 0.0029(18)
C3 0.028(2) 0.020(2) 0.029(3) -0.0030(19) 0.004(2) 0.0083(18)
C4 0.035(3) 0.017(2) 0.029(3) -0.0001(19) 0.005(2) 0.0075(19)
C5 0.037(3) 0.018(2) 0.030(3) -0.002(2) 0.008(2) 0.000(2)
C6 0.035(3) 0.033(3) 0.030(3) -0.008(2) -0.003(2) 0.004(2)
C7 0.035(3) 0.034(3) 0.033(3) 0.002(2) 0.012(2) 0.001(2)
C8 0.029(3) 0.042(3) 0.039(3) -0.005(3) 0.003(2) 0.007(2)
C9 0.047(3) 0.032(3) 0.032(3) 0.005(2) 0.006(2) 0.009(2)
C10 0.040(3) 0.022(3) 0.049(3) -0.001(2) 0.012(3) -0.006(2)
C11 0.025(2) 0.019(2) 0.020(2) -0.0008(18) -0.0008(18) -0.0013(18)
C12 0.030(2) 0.022(2) 0.022(2) -0.0020(19) 0.0026(19) 0.001(2)
C13 0.051(3) 0.024(3) 0.021(2) 0.000(2) 0.005(2) -0.006(2)
C14 0.049(3) 0.022(3) 0.024(3) 0.002(2) -0.010(2) 0.001(2)
C15 0.038(3) 0.027(3) 0.035(3) -0.006(2) -0.015(2) 0.007(2)
C16 0.027(2) 0.024(2) 0.025(2) -0.004(2) -0.0057(19) -0.0010(19)
C17 0.024(2) 0.015(2) 0.024(2) 0.0003(18) 0.0017(18) 0.0036(17)
C18 0.025(2) 0.021(2) 0.021(2) 0.0043(19) 0.0015(18) 0.0015(19)
C19 0.025(2) 0.024(2) 0.028(3) 0.002(2) -0.003(2) 0.0015(19)
C20 0.037(3) 0.027(3) 0.023(2) -0.002(2) 0.000(2) 0.005(2)
C21 0.038(3) 0.026(3) 0.028(3) -0.001(2) 0.014(2) 0.001(2)
C22 0.026(2) 0.021(2) 0.033(3) 0.002(2) 0.008(2) -0.0022(19)
C23 0.024(2) 0.014(2) 0.028(2) 0.0034(18) 0.0102(19) 0.0042(17)
C24 0.025(2) 0.023(2) 0.030(3) 0.000(2) 0.003(2) 0.0024(19)
C25 0.023(2) 0.033(3) 0.043(3) 0.004(2) 0.004(2) 0.006(2)
C26 0.034(3) 0.019(3) 0.045(3) 0.003(2) 0.018(2) 0.009(2)
C27 0.042(3) 0.022(3) 0.025(2) -0.001(2) 0.010(2) -0.001(2)
C28 0.025(2) 0.024(2) 0.027(3) 0.000(2) 0.0003(19) -0.0009(19)
C29 0.024(2) 0.023(2) 0.023(2) -0.0054(19) 0.0055(19) 0.0011(19)
C30 0.023(2) 0.025(2) 0.025(2) 0.000(2) 0.0010(18) -0.001(2)
C31 0.032(3) 0.022(2) 0.026(3) -0.0016(19) 0.008(2) -0.003(2)
C32 0.025(2) 0.033(3) 0.031(3) -0.007(2) 0.010(2) -0.007(2)
C33 0.022(2) 0.037(3) 0.030(3) -0.006(2) 0.001(2) -0.001(2)
C34 0.025(2) 0.028(3) 0.026(3) 0.000(2) 0.001(2) 0.000(2)
C35 0.021(2) 0.029(3) 0.032(3) 0.009(2) 0.004(2) -0.0031(19)
C36 0.025(2) 0.041(3) 0.034(3) 0.006(2) 0.003(2) -0.007(2)
C37 0.024(3) 0.055(4) 0.039(3) 0.020(3) -0.005(2) -0.009(2)
C38 0.028(3) 0.044(3) 0.056(4) 0.023(3) 0.006(3) 0.001(2)
C39 0.030(3) 0.036(3) 0.046(3) 0.005(3) 0.007(2) 0.003(2)
C40 0.031(3) 0.036(3) 0.034(3) 0.003(2) 0.005(2) 0.001(2)
C41 0.022(2) 0.025(2) 0.027(2) 0.0020(19) 0.0066(19) 0.0012(19)
C42 0.032(3) 0.034(3) 0.032(3) 0.006(2) 0.005(2) -0.005(2)
C43 0.027(3) 0.027(3) 0.038(3) 0.005(2) 0.004(2) -0.004(2)
C44 0.041(3) 0.025(3) 0.031(3) 0.007(2) 0.010(2) -0.008(2)
C45 0.038(3) 0.022(2) 0.024(2) 0.005(2) 0.000(2) -0.003(2)
C46 0.025(2) 0.023(2) 0.031(3) 0.003(2) -0.0005(19) -0.001(2)
C47 0.065(6) 0.198(14) 0.062(6) -0.070(8) 0.005(5) -0.020(9)
C48 0.139(11) 0.098(9) 0.042(5) 0.005(5) -0.019(6) -0.030(8)
C49 0.102(8) 0.074(6) 0.062(6) -0.038(5) -0.048(6) 0.044(6)

loop_
_atom_type_symbol
_atom_type_description
_atom_type_scat_dispersion_real
_atom_type_scat_dispersion_imag
_atom_type_scat_source
C C 0.0033 0.0016 'International Tables Vol C Tables 4.2.6.8 and 6.1.1.4'
H H 0.0000 0.0000 'International Tables Vol C Tables 4.2.6.8 and 6.1.1.4'
B B 0.0013 0.0007 'International Tables Vol C Tables 4.2.6.8 and 6.1.1.4'
N N 0.0061 0.0033 'International Tables Vol C Tables 4.2.6.8 and 6.1.1.4'
Sm Sm -0.1638 3.4418 'International Tables Vol C Tables 4.2.6.8 and 6.1.1.4'

loop_
_geom_angle_atom_site_label_1
_geom_angle_atom_site_label_2
_geom_angle_atom_site_label_3
_geom_angle
_geom_angle_site_symmetry_1
_geom_angle_site_symmetry_3
Cnt1 Sm1 N1 100.6 . .
Cnt1 Sm1 N2 107.2 . .
Cnt1 Sm1 C18 122.5 . .
Cnt2 Sm1 N1 125.7 . .
Cnt2 Sm1 N2 99.8 . .
Cnt2 Sm1 C18 92.1 . .
Cnt1 Sm1 Cnt2 126.6 . .
N2 Sm1 N1 34.31(13) . .
N2 Sm1 C4 94.73(15) . .
N1 Sm1 C4 103.93(15) . .
N2 Sm1 C5 80.77(15) . .
N1 Sm1 C5 77.29(15) . .
C4 Sm1 C5 30.27(15) . .
N2 Sm1 C1 100.50(14) . .
N1 Sm1 C1 81.31(13) . .
C4 Sm1 C1 50.71(15) . .
C5 Sm1 C1 30.92(15) . .
N2 Sm1 C3 125.10(15) . .
N1 Sm1 C3 126.65(14) . .
C4 Sm1 C3 30.47(15) . .
C5 Sm1 C3 49.96(15) . .
C1 Sm1 C3 50.22(14) . .
N2 Sm1 C2 129.29(14) . .
N1 Sm1 C2 110.79(13) . .
C4 Sm1 C2 50.35(14) . .
C5 Sm1 C2 50.14(14) . .
C1 Sm1 C2 30.22(13) . .
C3 Sm1 C2 30.33(14) . .
N2 Sm1 C18 105.14(14) . .
N1 Sm1 C18 81.51(13) . .
C4 Sm1 C18 149.02(14) . .
C5 Sm1 C18 129.96(14) . .
C1 Sm1 C18 101.54(14) . .
C3 Sm1 C18 123.79(14) . .
C2 Sm1 C18 98.95(13) . .
N2 Sm1 C16 128.00(14) . .
N1 Sm1 C16 147.83(14) . .
C4 Sm1 C16 104.51(14) . .
C5 Sm1 C16 133.65(15) . .
C1 Sm1 C16 129.09(14) . .
C3 Sm1 C16 85.40(14) . .
C2 Sm1 C16 98.87(14) . .
C18 Sm1 C16 81.85(13) . .
N2 Sm1 C15 114.66(15) . .
N1 Sm1 C15 147.79(15) . .
C4 Sm1 C15 82.46(15) . .
C5 Sm1 C15 112.69(15) . .
C1 Sm1 C15 123.57(14) . .
C3 Sm1 C15 73.37(15) . .
C2 Sm1 C15 97.68(15) . .
C18 Sm1 C15 109.35(14) . .
C16 Sm1 C15 27.74(14) . .
N2 Sm1 C14 87.54(15) . .
N1 Sm1 C14 121.10(15) . .
C4 Sm1 C14 83.79(15) . .
C5 Sm1 C14 109.80(15) . .
C1 Sm1 C14 134.08(14) . .
C3 Sm1 C14 88.25(15) . .
C2 Sm1 C14 117.45(15) . .
C18 Sm1 C14 119.98(13) . .
C16 Sm1 C14 48.53(14) . .
C15 Sm1 C14 27.12(15) . .
N2 Sm1 C13 72.21(14) . .
N1 Sm1 C13 101.19(14) . .
C4 Sm1 C13 106.49(15) . .
C5 Sm1 C13 126.11(14) . .
C1 Sm1 C13 156.29(14) . .
C3 Sm1 C13 114.92(15) . .
C2 Sm1 C13 143.83(15) . .
C18 Sm1 C13 102.15(14) . .
C16 Sm1 C13 56.15(14) . .
C15 Sm1 C13 47.54(16) . .
C14 Sm1 C13 26.68(15) . .
N2 Sm1 C12 83.39(14) . .
N1 Sm1 C12 101.06(13) . .
C4 Sm1 C12 131.49(14) . .
C5 Sm1 C12 153.13(14) . .
C1 Sm1 C12 175.57(14) . .
C3 Sm1 C12 128.98(14) . .
C2 Sm1 C12 146.50(13) . .
C18 Sm1 C12 75.24(13) . .
C16 Sm1 C12 47.89(13) . .
C15 Sm1 C12 55.74(14) . .
C14 Sm1 C12 47.72(13) . .
C13 Sm1 C12 27.22(13) . .
N2 Sm1 C11 110.07(13) . .
N1 Sm1 C11 120.35(13) . .
C4 Sm1 C11 131.30(14) . .
C5 Sm1 C11 161.35(14) . .
C1 Sm1 C11 148.38(14) . .
C3 Sm1 C11 112.98(14) . .
C2 Sm1 C11 120.61(13) . .
C18 Sm1 C11 63.33(13) . .
C16 Sm1 C11 27.95(13) . .
C15 Sm1 C11 49.36(13) . .
C14 Sm1 C11 57.32(13) . .
C13 Sm1 C11 48.88(13) . .
C12 Sm1 C11 27.34(12) . .
N2 N1 C35 118.3(4) . .
N2 N1 Sm1 62.0(2) . .
C35 N1 Sm1 126.9(3) . .
C41 N2 N1 116.6(4) . .
C41 N2 Sm1 154.0(3) . .
N1 N2 Sm1 83.7(2) . .
C11 B1 C23 109.3(4) . .
C11 B1 C17 103.1(3) . .
C23 B1 C17 114.9(4) . .
C11 B1 C29 112.5(4) . .
C23 B1 C29 106.4(3) . .
C17 B1 C29 110.9(4) . .
C2 C1 C5 107.2(4) . .
C2 C1 C6 126.6(4) . .
C5 C1 C6 125.7(4) . .
C2 C1 Sm1 75.9(3) . .
C5 C1 Sm1 74.2(3) . .
C6 C1 Sm1 121.8(3) . .
C1 C2 C3 108.0(4) . .
C1 C2 C7 127.5(4) . .
C3 C2 C7 124.3(4) . .
C1 C2 Sm1 73.8(3) . .
C3 C2 Sm1 74.0(3) . .
C7 C2 Sm1 122.9(3) . .
C4 C3 C2 108.3(4) . .
C4 C3 C8 127.6(5) . .
C2 C3 C8 122.9(4) . .
C4 C3 Sm1 73.8(3) . .
C2 C3 Sm1 75.6(3) . .
C8 C3 Sm1 126.2(3) . .
C5 C4 C3 107.9(4) . .
C5 C4 C9 125.0(5) . .
C3 C4 C9 126.8(5) . .
C5 C4 Sm1 75.2(3) . .
C3 C4 Sm1 75.8(3) . .
C9 C4 Sm1 119.8(3) . .
C4 C5 C1 108.5(4) . .
C4 C5 C10 125.4(5) . .
C1 C5 C10 125.8(5) . .
C4 C5 Sm1 74.5(3) . .
C1 C5 Sm1 74.9(3) . .
C10 C5 Sm1 122.1(3) . .
C12 C11 C16 114.7(4) . .
C12 C11 B1 122.1(4) . .
C16 C11 B1 122.9(4) . .
C12 C11 Sm1 76.3(3) . .
C16 C11 Sm1 72.3(3) . .
B1 C11 Sm1 115.1(3) . .
C13 C12 C11 122.4(5) . .
C13 C12 Sm1 75.8(3) . .
C11 C12 Sm1 76.4(3) . .
C14 C13 C12 120.6(5) . .
C14 C13 Sm1 76.5(3) . .
C12 C13 Sm1 77.0(3) . .
C13 C14 C15 119.6(5) . .
C13 C14 Sm1 76.9(3) . .
C15 C14 Sm1 75.2(3) . .
C14 C15 C16 120.0(5) . .
C14 C15 Sm1 77.7(3) . .
C16 C15 Sm1 74.4(3) . .
C15 C16 C11 122.5(5) . .
C15 C16 Sm1 77.8(3) . .
C11 C16 Sm1 79.8(3) . .
C22 C17 C18 114.9(4) . .
C22 C17 B1 125.0(4) . .
C18 C17 B1 120.0(4) . .
C19 C18 C17 123.2(4) . .
C19 C18 Sm1 95.6(3) . .
C17 C18 Sm1 103.9(3) . .
C20 C19 C18 119.5(5) . .
C19 C20 C21 119.0(5) . .
C20 C21 C22 120.5(5) . .
C21 C22 C17 122.9(5) . .
C28 C23 C24 115.7(4) . .
C28 C23 B1 119.7(4) . .
C24 C23 B1 124.6(4) . .
C25 C24 C23 121.8(5) . .
C26 C25 C24 120.8(5) . .
C25 C26 C27 118.6(4) . .
C28 C27 C26 119.9(5) . .
C27 C28 C23 123.2(5) . .
C34 C29 C30 115.6(4) . .
C34 C29 B1 125.3(4) . .
C30 C29 B1 119.0(4) . .
C31 C30 C29 122.6(4) . .
C30 C31 C32 120.4(5) . .
C33 C32 C31 118.8(5) . .
C32 C33 C34 120.8(5) . .
C33 C34 C29 121.9(5) . .
C40 C35 C36 119.7(5) . .
C40 C35 N1 122.1(4) . .
C36 C35 N1 118.1(5) . .
C35 C36 C37 119.1(5) . .
C38 C37 C36 120.6(5) . .
C39 C38 C37 119.4(5) . .
C38 C39 C40 120.6(6) . .
C35 C40 C39 120.5(5) . .
C42 C41 N2 124.5(4) . .
C42 C41 C46 117.8(4) . .
N2 C41 C46 117.6(4) . .
C41 C42 C43 121.3(5) . .
C42 C43 C44 120.5(5) . .
C45 C44 C43 118.1(5) . .
C46 C45 C44 121.2(5) . .
C45 C46 C41 121.1(4) . .
C49 C47 C48 118.2(9) 3_655 .
C49 C48 C47 118.4(10) . .
C48 C49 C47 123.4(9) . 3_655

loop_
_geom_bond_atom_site_label_1
_geom_bond_atom_site_label_2
_geom_bond_distance
_geom_bond_site_symmetry_2
Sm1 Cnt1 2.410 .
Sm1 Cnt2 2.602 .
Sm1 N2 2.249(4) .
Sm1 N1 2.530(4) .
Sm1 C4 2.673(5) .
Sm1 C5 2.683(5) .
Sm1 C1 2.692(5) .
Sm1 C3 2.699(4) .
Sm1 C2 2.719(4) .
Sm1 C18 2.875(4) .
Sm1 C16 2.888(5) .
Sm1 C15 2.931(5) .
Sm1 C14 2.963(5) .
Sm1 C13 2.968(5) .
Sm1 C12 2.983(5) .
Sm1 C11 2.984(4) .
N1 N2 1.435(5) .
N1 C35 1.452(6) .
N2 C41 1.394(6) .
B1 C11 1.627(7) .
B1 C23 1.638(7) .
B1 C17 1.644(7) .
B1 C29 1.668(7) .
C1 C2 1.411(6) .
C1 C5 1.433(7) .
C1 C6 1.502(6) .
C2 C3 1.418(7) .
C2 C7 1.500(7) .
C3 C4 1.412(7) .
C3 C8 1.517(7) .
C4 C5 1.399(7) .
C4 C9 1.507(7) .
C5 C10 1.501(7) .
C11 C12 1.410(6) .
C11 C16 1.421(6) .
C12 C13 1.401(7) .
C13 C14 1.369(8) .
C14 C15 1.382(8) .
C15 C16 1.396(7) .
C17 C22 1.392(6) .
C17 C18 1.403(6) .
C18 C19 1.400(7) .
C19 C20 1.377(7) .
C20 C21 1.385(7) .
C21 C22 1.388(7) .
C23 C28 1.397(7) .
C23 C24 1.401(6) .
C24 C25 1.395(7) .
C25 C26 1.378(8) .
C26 C27 1.394(7) .
C27 C28 1.379(7) .
C29 C34 1.402(6) .
C29 C30 1.405(7) .
C30 C31 1.380(6) .
C31 C32 1.382(7) .
C32 C33 1.378(7) .
C33 C34 1.390(7) .
C35 C40 1.367(7) .
C35 C36 1.389(7) .
C36 C37 1.394(8) .
C37 C38 1.380(9) .
C38 C39 1.361(8) .
C39 C40 1.385(7) .
C41 C42 1.378(7) .
C41 C46 1.398(7) .
C42 C43 1.388(7) .
C43 C44 1.400(7) .
C44 C45 1.379(7) .
C45 C46 1.376(7) .
C47 C49 1.333(16) 3_655
C47 C48 1.392(16) .
C48 C49 1.303(14) .
C49 C47 1.333(16) 3_655
